data_4088840
loop_
_publ_author_name
'Walewska, Ma\/lgorzata'
'Hlina, Johann'
'Baumgartner, Judith'
'M\"uller, Thomas'
'Marschner, Christoph'

_publ_section_title
;
 Basic Reactivity Pattern of a Cyclic Disilylated Germylene.
;
_journal_issue 16
_journal_name_full Organometallics
_journal_page_first 2728
_journal_page_last 2737
_journal_paper_doi 10.1021/acs.organomet.6b00482
_journal_volume 35
_journal_year 2016
_chemical_formula_sum 'C22 H63 Cl2 Ge2 P Si8'
_chemical_formula_weight 799.49
_space_group_IT_number 14
_space_group_name_Hall '-P 2ybc'
_space_group_name_H-M_alt 'P 1 21/c 1'
_symmetry_cell_setting monoclinic
_symmetry_space_group_name_H-M 'P 1 21/c 1'
_atom_sites_solution_hydrogens geom
_atom_sites_solution_primary direct
_atom_sites_solution_secondary difmap
_audit_creation_method SHELXL-97
_cell_angle_alpha 90.00
_cell_angle_beta 102.65(3)
_cell_angle_gamma 90.00
_cell_formula_units_Z 4
_cell_length_a 11.649(2)
_cell_length_b 19.428(4)
_cell_length_c 19.098(4)
_cell_measurement_reflns_used 10023
_cell_measurement_temperature 100(2)
_cell_measurement_theta_max 52.372
_cell_measurement_theta_min 4.704
_cell_volume 4217.3(15)
_computing_cell_refinement 'Bruker SMART'
_computing_data_collection 'Bruker SMART'
_computing_data_reduction 'Bruker SAINT'
_computing_molecular_graphics 'Bruker SHELXTL'
_computing_publication_material 'Bruker SHELXTL'
_computing_structure_refinement 'SHELXL-97 (Sheldrick, 1997)'
_computing_structure_solution 'SHELXS-97 (Sheldrick, 1990)'
_diffrn_ambient_temperature 100(2)
_diffrn_measured_fraction_theta_full 0.999
_diffrn_measured_fraction_theta_max 0.999
_diffrn_measurement_device_type 'SMART APEX'
_diffrn_measurement_method '\w scans'
_diffrn_radiation_monochromator graphite
_diffrn_radiation_source 'fine-focus sealed tube'
_diffrn_radiation_type MoK\a
_diffrn_radiation_wavelength 0.71073
_diffrn_reflns_av_R_equivalents 0.0572
_diffrn_reflns_av_sigmaI/netI 0.0540
_diffrn_reflns_limit_h_max 14
_diffrn_reflns_limit_h_min -14
_diffrn_reflns_limit_k_max 23
_diffrn_reflns_limit_k_min -24
_diffrn_reflns_limit_l_max 23
_diffrn_reflns_limit_l_min -23
_diffrn_reflns_number 33389
_diffrn_reflns_theta_full 26.37
_diffrn_reflns_theta_max 26.37
_diffrn_reflns_theta_min 1.51
_exptl_absorpt_coefficient_mu 1.830
_exptl_absorpt_correction_T_max 0.8103
_exptl_absorpt_correction_T_min 0.5430
_exptl_absorpt_correction_type multi-scan
_exptl_absorpt_process_details SADABS
_exptl_crystal_colour yellow
_exptl_crystal_density_diffrn 1.259
_exptl_crystal_density_method 'not measured'
_exptl_crystal_description blocks
_exptl_crystal_F_000 1680
_exptl_crystal_size_max 0.38
_exptl_crystal_size_mid 0.14
_exptl_crystal_size_min 0.12
_platon_squeeze_details
;
;
_refine_diff_density_max 0.955
_refine_diff_density_min -0.649
_refine_diff_density_rms 0.107
_refine_ls_extinction_method none
_refine_ls_goodness_of_fit_ref 1.267
_refine_ls_hydrogen_treatment constr
_refine_ls_matrix_type full
_refine_ls_number_parameters 354
_refine_ls_number_reflns 8608
_refine_ls_number_restraints 0
_refine_ls_restrained_S_all 1.267
_refine_ls_R_factor_all 0.0797
_refine_ls_R_factor_gt 0.0670
_refine_ls_shift/su_max 0.001
_refine_ls_shift/su_mean 0.000
_refine_ls_structure_factor_coef Fsqd
_refine_ls_weighting_details 'calc w=1/[\s^2^(Fo^2^)+(0.0385P)^2^+8.5488P] where P=(Fo^2^+2Fc^2^)/3'
_refine_ls_weighting_scheme calc
_refine_ls_wR_factor_gt 0.1286
_refine_ls_wR_factor_ref 0.1330
_reflns_number_gt 7502
_reflns_number_total 8608
_reflns_threshold_expression >2sigma(I)
_cod_data_source_file om6b00482_si_002.cif
_cod_data_source_block 15_1021j
_cod_original_cell_volume 4217.4(15)
_cod_original_sg_symbol_H-M P2(1)/c
_cod_database_code 4088840

loop_
_symmetry_equiv_pos_as_xyz
'x, y, z'
'-x, y+1/2, -z+1/2'
'-x, -y, -z'
'x, -y-1/2, z-1/2'

loop_
_atom_site_label
_atom_site_type_symbol
_atom_site_fract_x
_atom_site_fract_y
_atom_site_fract_z
_atom_site_U_iso_or_equiv
_atom_site_adp_type
_atom_site_occupancy
_atom_site_symmetry_multiplicity
_atom_site_calc_flag
_atom_site_refinement_flags
_atom_site_disorder_assembly
_atom_site_disorder_group
Ge2 Ge 0.13748(5) 0.44365(3) 0.82077(3) 0.0255(2) Uani 0.9322(19) 1 d P A 1
Cl2 Cl -0.00793(12) 0.51193(8) 0.85067(7) 0.0347(4) Uani 0.9322(19) 1 d P A 1
Ge3 Ge 0.1125(6) 0.4874(4) 0.8496(4) 0.018(2) Uani 0.0678(19) 1 d P A 2
Cl3 Cl 0.087(2) 0.3824(13) 0.7961(11) 0.054(7) Uani 0.0678(19) 1 d P A 2
Ge1 Ge 0.25746(4) 0.53755(2) 0.77925(3) 0.01831(13) Uani 1 1 d . . .
Cl1 Cl 0.42047(10) 0.56463(6) 0.86520(6) 0.0250(3) Uani 1 1 d . A .
P1 P 0.24740(11) 0.43517(7) 0.94498(6) 0.0234(3) Uani 1 1 d . . .
Si1 Si 0.34761(11) 0.49852(7) 0.68293(7) 0.0193(3) Uani 1 1 d . A .
Si2 Si 0.32341(12) 0.59172(7) 0.60229(7) 0.0224(3) Uani 1 1 d . . .
Si3 Si 0.29693(12) 0.68727(7) 0.67175(7) 0.0236(3) Uani 1 1 d . A .
Si4 Si 0.17232(12) 0.64980(7) 0.74591(7) 0.0213(3) Uani 1 1 d . A .
Si5 Si 0.55057(12) 0.47740(7) 0.72357(7) 0.0253(3) Uani 1 1 d . . .
Si6 Si 0.25877(12) 0.39796(7) 0.62761(7) 0.0230(3) Uani 1 1 d . . .
Si7 Si -0.02572(12) 0.64418(7) 0.68101(8) 0.0279(3) Uani 1 1 d . . .
Si8 Si 0.18332(14) 0.72879(8) 0.84090(8) 0.0316(3) Uani 1 1 d . . .
C1 C 0.4536(5) 0.6046(3) 0.5599(3) 0.0365(13) Uani 1 1 d . A .
H1A H 0.4639 0.5637 0.5319 0.055 Uiso 1 1 calc R . .
H1B H 0.5246 0.6119 0.5976 0.055 Uiso 1 1 calc R . .
H1C H 0.4400 0.6449 0.5283 0.055 Uiso 1 1 calc R . .
C2 C 0.1900(5) 0.5808(3) 0.5270(3) 0.0323(12) Uani 1 1 d . A .
H2A H 0.1808 0.6216 0.4960 0.048 Uiso 1 1 calc R . .
H2B H 0.1199 0.5754 0.5470 0.048 Uiso 1 1 calc R . .
H2C H 0.1998 0.5399 0.4989 0.048 Uiso 1 1 calc R . .
C3 C 0.4423(4) 0.7130(3) 0.7305(3) 0.0331(12) Uani 1 1 d . . .
H3A H 0.5003 0.7194 0.7009 0.050 Uiso 1 1 calc R A .
H3B H 0.4693 0.6768 0.7660 0.050 Uiso 1 1 calc R . .
H3C H 0.4329 0.7561 0.7552 0.050 Uiso 1 1 calc R . .
C4 C 0.2434(5) 0.7637(3) 0.6118(3) 0.0323(12) Uani 1 1 d . . .
H4A H 0.2159 0.7998 0.6400 0.048 Uiso 1 1 calc R A .
H4B H 0.1785 0.7492 0.5727 0.048 Uiso 1 1 calc R . .
H4C H 0.3080 0.7815 0.5917 0.048 Uiso 1 1 calc R . .
C5 C 0.6383(4) 0.5569(3) 0.7531(3) 0.0365(13) Uani 1 1 d . A .
H5A H 0.6101 0.5785 0.7925 0.055 Uiso 1 1 calc R . .
H5B H 0.6293 0.5891 0.7128 0.055 Uiso 1 1 calc R . .
H5C H 0.7215 0.5447 0.7695 0.055 Uiso 1 1 calc R . .
C6 C 0.5799(5) 0.4161(3) 0.8007(3) 0.0337(13) Uani 1 1 d . A .
H6A H 0.6629 0.4024 0.8110 0.051 Uiso 1 1 calc R . .
H6B H 0.5303 0.3752 0.7885 0.051 Uiso 1 1 calc R . .
H6C H 0.5620 0.4384 0.8430 0.051 Uiso 1 1 calc R . .
C7 C 0.6091(5) 0.4395(3) 0.6474(3) 0.0420(15) Uani 1 1 d . A .
H7A H 0.6953 0.4389 0.6604 0.063 Uiso 1 1 calc R . .
H7B H 0.5829 0.4676 0.6042 0.063 Uiso 1 1 calc R . .
H7C H 0.5795 0.3925 0.6380 0.063 Uiso 1 1 calc R . .
C8 C 0.2946(5) 0.3224(3) 0.6892(3) 0.0402(14) Uani 1 1 d . A .
H8A H 0.2642 0.3304 0.7324 0.060 Uiso 1 1 calc R . .
H8B H 0.3801 0.3163 0.7026 0.060 Uiso 1 1 calc R . .
H8C H 0.2582 0.2809 0.6648 0.060 Uiso 1 1 calc R . .
C9 C 0.3150(5) 0.3801(3) 0.5443(3) 0.0458(16) Uani 1 1 d . A .
H9A H 0.2742 0.3400 0.5195 0.069 Uiso 1 1 calc R . .
H9B H 0.3997 0.3709 0.5575 0.069 Uiso 1 1 calc R . .
H9C H 0.3005 0.4202 0.5124 0.069 Uiso 1 1 calc R . .
C10 C 0.0957(4) 0.4042(3) 0.6002(3) 0.0334(12) Uani 1 1 d . A .
H10A H 0.0637 0.3606 0.5784 0.050 Uiso 1 1 calc R . .
H10B H 0.0741 0.4415 0.5653 0.050 Uiso 1 1 calc R . .
H10C H 0.0634 0.4136 0.6425 0.050 Uiso 1 1 calc R . .
C11 C -0.0739(5) 0.5553(3) 0.6506(3) 0.0341(13) Uani 1 1 d . A .
H11A H -0.0672 0.5252 0.6924 0.051 Uiso 1 1 calc R . .
H11B H -0.0238 0.5377 0.6195 0.051 Uiso 1 1 calc R . .
H11C H -0.1558 0.5565 0.6238 0.051 Uiso 1 1 calc R . .
C12 C -0.0443(5) 0.7013(3) 0.5998(3) 0.0426(15) Uani 1 1 d . A .
H12A H -0.1277 0.7033 0.5757 0.064 Uiso 1 1 calc R . .
H12B H 0.0012 0.6826 0.5666 0.064 Uiso 1 1 calc R . .
H12C H -0.0161 0.7477 0.6146 0.064 Uiso 1 1 calc R . .
C13 C -0.1281(5) 0.6792(3) 0.7348(3) 0.0427(15) Uani 1 1 d . A .
H13A H -0.2087 0.6786 0.7058 0.064 Uiso 1 1 calc R . .
H13B H -0.1056 0.7266 0.7492 0.064 Uiso 1 1 calc R . .
H13C H -0.1237 0.6508 0.7777 0.064 Uiso 1 1 calc R . .
C14 C 0.1438(5) 0.8148(3) 0.7971(3) 0.0407(14) Uani 1 1 d . A .
H14A H 0.1436 0.8498 0.8341 0.061 Uiso 1 1 calc R . .
H14B H 0.0655 0.8122 0.7653 0.061 Uiso 1 1 calc R . .
H14C H 0.2017 0.8274 0.7690 0.061 Uiso 1 1 calc R . .
C15 C 0.0750(6) 0.7109(3) 0.8979(3) 0.0530(18) Uani 1 1 d . A .
H15A H 0.0766 0.6618 0.9097 0.080 Uiso 1 1 calc R . .
H15B H -0.0041 0.7237 0.8715 0.080 Uiso 1 1 calc R . .
H15C H 0.0957 0.7379 0.9422 0.080 Uiso 1 1 calc R . .
C16 C 0.3323(5) 0.7349(3) 0.9021(3) 0.0479(17) Uani 1 1 d . A .
H16A H 0.3331 0.7730 0.9359 0.072 Uiso 1 1 calc R . .
H16B H 0.3915 0.7431 0.8737 0.072 Uiso 1 1 calc R . .
H16C H 0.3501 0.6917 0.9289 0.072 Uiso 1 1 calc R . .
C17 C 0.3851(4) 0.3890(3) 0.9478(3) 0.0313(12) Uani 1 1 d . A .
H17A H 0.4353 0.4173 0.9235 0.038 Uiso 1 1 calc R . .
H17B H 0.4268 0.3839 0.9986 0.038 Uiso 1 1 calc R . .
C18 C 0.1585(5) 0.3795(3) 0.9887(3) 0.0301(12) Uani 1 1 d . A .
H18A H 0.0856 0.4045 0.9917 0.036 Uiso 1 1 calc R . .
H18B H 0.1353 0.3385 0.9581 0.036 Uiso 1 1 calc R . .
C19 C 0.2909(5) 0.5074(3) 1.0052(3) 0.0354(13) Uani 1 1 d . A .
H19A H 0.3378 0.4897 1.0513 0.042 Uiso 1 1 calc R . .
H19B H 0.3427 0.5379 0.9843 0.042 Uiso 1 1 calc R . .
C20 C 0.2183(6) 0.3555(4) 1.0637(3) 0.0517(18) Uani 1 1 d . . .
H20A H 0.2947 0.3350 1.0625 0.077 Uiso 1 1 calc R A .
H20B H 0.1687 0.3212 1.0804 0.077 Uiso 1 1 calc R . .
H20C H 0.2300 0.3949 1.0965 0.077 Uiso 1 1 calc R . .
C21 C 0.1910(7) 0.5499(4) 1.0207(4) 0.072(2) Uani 1 1 d . . .
H21A H 0.1464 0.5702 0.9759 0.108 Uiso 1 1 calc R A .
H21B H 0.2226 0.5867 1.0545 0.108 Uiso 1 1 calc R . .
H21C H 0.1389 0.5204 1.0416 0.108 Uiso 1 1 calc R . .
C22 C 0.3716(6) 0.3183(3) 0.9134(3) 0.0479(16) Uani 1 1 d . . .
H22A H 0.3236 0.2892 0.9377 0.072 Uiso 1 1 calc R A .
H22B H 0.4494 0.2974 0.9178 0.072 Uiso 1 1 calc R . .
H22C H 0.3331 0.3227 0.8626 0.072 Uiso 1 1 calc R . .

loop_
_atom_site_aniso_label
_atom_site_aniso_U_11
_atom_site_aniso_U_22
_atom_site_aniso_U_33
_atom_site_aniso_U_23
_atom_site_aniso_U_13
_atom_site_aniso_U_12
Ge2 0.0267(3) 0.0296(4) 0.0185(3) 0.0009(3) 0.0012(2) -0.0101(3)
Cl2 0.0203(7) 0.0532(9) 0.0304(8) 0.0056(6) 0.0050(5) 0.0100(6)
Ge3 0.022(4) 0.020(4) 0.012(4) -0.008(3) 0.004(3) -0.009(3)
Cl3 0.074(17) 0.061(15) 0.021(10) 0.024(10) -0.004(10) -0.039(13)
Ge1 0.0188(3) 0.0198(3) 0.0152(2) 0.00078(19) 0.00114(18) -0.0019(2)
Cl1 0.0227(6) 0.0288(6) 0.0204(6) -0.0004(5) -0.0018(5) -0.0032(5)
P1 0.0259(7) 0.0266(7) 0.0176(6) -0.0001(5) 0.0042(5) -0.0041(5)
Si1 0.0186(7) 0.0210(7) 0.0168(6) -0.0015(5) 0.0006(5) -0.0007(5)
Si2 0.0232(7) 0.0260(7) 0.0173(7) 0.0022(5) 0.0028(5) -0.0014(6)
Si3 0.0268(7) 0.0197(7) 0.0222(7) 0.0028(5) 0.0010(6) -0.0048(6)
Si4 0.0237(7) 0.0204(7) 0.0183(7) -0.0010(5) 0.0009(5) -0.0004(5)
Si5 0.0195(7) 0.0296(8) 0.0246(7) -0.0021(6) 0.0002(6) 0.0031(6)
Si6 0.0225(7) 0.0247(7) 0.0210(7) -0.0051(5) 0.0028(5) -0.0027(6)
Si7 0.0221(7) 0.0249(7) 0.0341(8) -0.0018(6) 0.0007(6) 0.0021(6)
Si8 0.0376(9) 0.0295(8) 0.0271(8) -0.0090(6) 0.0058(6) -0.0023(7)
C1 0.035(3) 0.051(4) 0.026(3) 0.010(3) 0.012(2) 0.000(3)
C2 0.035(3) 0.036(3) 0.021(3) 0.001(2) -0.004(2) 0.000(2)
C3 0.027(3) 0.035(3) 0.033(3) 0.002(2) -0.001(2) -0.011(2)
C4 0.038(3) 0.024(3) 0.031(3) 0.009(2) -0.002(2) -0.003(2)
C5 0.021(3) 0.039(3) 0.047(3) -0.002(3) 0.002(2) -0.006(2)
C6 0.033(3) 0.029(3) 0.034(3) 0.001(2) -0.004(2) 0.008(2)
C7 0.029(3) 0.059(4) 0.038(3) -0.007(3) 0.006(3) 0.009(3)
C8 0.039(3) 0.023(3) 0.052(4) 0.006(3) -0.005(3) -0.004(2)
C9 0.040(3) 0.060(4) 0.040(3) -0.022(3) 0.014(3) -0.014(3)
C10 0.027(3) 0.035(3) 0.035(3) -0.007(2) 0.001(2) -0.004(2)
C11 0.029(3) 0.028(3) 0.042(3) -0.007(2) 0.001(2) -0.003(2)
C12 0.033(3) 0.038(3) 0.048(4) 0.010(3) -0.010(3) 0.003(3)
C13 0.027(3) 0.043(4) 0.060(4) -0.014(3) 0.013(3) -0.001(3)
C14 0.045(4) 0.028(3) 0.050(4) -0.009(3) 0.012(3) -0.003(3)
C15 0.071(5) 0.052(4) 0.043(4) -0.012(3) 0.027(3) -0.011(4)
C16 0.052(4) 0.049(4) 0.035(3) -0.021(3) -0.006(3) 0.007(3)
C17 0.023(3) 0.046(3) 0.024(3) 0.001(2) 0.004(2) 0.004(2)
C18 0.029(3) 0.034(3) 0.027(3) 0.002(2) 0.007(2) -0.007(2)
C19 0.048(4) 0.035(3) 0.024(3) -0.008(2) 0.008(2) -0.012(3)
C20 0.051(4) 0.074(5) 0.031(3) 0.020(3) 0.010(3) -0.008(3)
C21 0.079(5) 0.062(5) 0.060(5) -0.037(4) -0.016(4) 0.026(4)
C22 0.053(4) 0.047(4) 0.042(4) -0.006(3) 0.008(3) 0.019(3)

loop_
_atom_type_symbol
_atom_type_description
_atom_type_scat_dispersion_real
_atom_type_scat_dispersion_imag
_atom_type_scat_source
C C 0.0033 0.0016 'International Tables Vol C Tables 4.2.6.8 and 6.1.1.4'
H H 0.0000 0.0000 'International Tables Vol C Tables 4.2.6.8 and 6.1.1.4'
Si Si 0.0817 0.0704 'International Tables Vol C Tables 4.2.6.8 and 6.1.1.4'
P P 0.1023 0.0942 'International Tables Vol C Tables 4.2.6.8 and 6.1.1.4'
Cl Cl 0.1484 0.1585 'International Tables Vol C Tables 4.2.6.8 and 6.1.1.4'
Ge Ge 0.1547 1.8001 'International Tables Vol C Tables 4.2.6.8 and 6.1.1.4'

loop_
_geom_angle_atom_site_label_1
_geom_angle_atom_site_label_2
_geom_angle_atom_site_label_3
_geom_angle
Cl2 Ge2 P1 93.17(5)
Cl2 Ge2 Ge1 98.53(5)
P1 Ge2 Ge1 98.34(4)
Cl3 Ge3 P1 87.6(6)
Cl3 Ge3 Ge1 98.1(6)
P1 Ge3 Ge1 99.4(3)
Cl1 Ge1 Si4 102.11(5)
Cl1 Ge1 Si1 100.77(5)
Si4 Ge1 Si1 107.57(5)
Cl1 Ge1 Ge2 111.76(4)
Si4 Ge1 Ge2 120.61(4)
Si1 Ge1 Ge2 111.86(4)
Cl1 Ge1 Ge3 104.48(16)
Si4 Ge1 Ge3 101.56(18)
Si1 Ge1 Ge3 136.05(17)
Ge2 Ge1 Ge3 24.60(17)
C19 P1 C18 106.0(3)
C19 P1 C17 103.9(3)
C18 P1 C17 106.1(3)
C19 P1 Ge3 101.7(3)
C18 P1 Ge3 105.1(2)
C17 P1 Ge3 131.8(3)
C19 P1 Ge2 125.3(2)
C18 P1 Ge2 104.80(17)
C17 P1 Ge2 109.40(17)
Ge3 P1 Ge2 26.09(18)
Si6 Si1 Si2 111.56(7)
Si6 Si1 Si5 108.32(7)
Si2 Si1 Si5 108.49(7)
Si6 Si1 Ge1 112.26(6)
Si2 Si1 Ge1 104.21(6)
Si5 Si1 Ge1 111.94(6)
C2 Si2 C1 107.1(2)
C2 Si2 Si3 109.41(18)
C1 Si2 Si3 110.9(2)
C2 Si2 Si1 111.94(18)
C1 Si2 Si1 112.99(19)
Si3 Si2 Si1 104.54(7)
C3 Si3 C4 106.6(2)
C3 Si3 Si2 109.59(19)
C4 Si3 Si2 110.22(18)
C3 Si3 Si4 108.42(18)
C4 Si3 Si4 116.17(19)
Si2 Si3 Si4 105.71(7)
Si3 Si4 Si8 108.95(7)
Si3 Si4 Si7 110.94(7)
Si8 Si4 Si7 108.36(8)
Si3 Si4 Ge1 99.53(6)
Si8 Si4 Ge1 115.69(7)
Si7 Si4 Ge1 113.05(6)
C6 Si5 C5 107.2(3)
C6 Si5 C7 109.0(3)
C5 Si5 C7 106.8(3)
C6 Si5 Si1 111.60(19)
C5 Si5 Si1 113.47(18)
C7 Si5 Si1 108.65(19)
C10 Si6 C8 107.5(3)
C10 Si6 C9 107.3(3)
C8 Si6 C9 108.4(3)
C10 Si6 Si1 113.23(18)
C8 Si6 Si1 110.75(19)
C9 Si6 Si1 109.4(2)
C13 Si7 C11 108.9(3)
C13 Si7 C12 105.5(3)
C11 Si7 C12 108.4(3)
C13 Si7 Si4 111.2(2)
C11 Si7 Si4 113.38(18)
C12 Si7 Si4 109.10(19)
C15 Si8 C16 107.4(3)
C15 Si8 C14 107.0(3)
C16 Si8 C14 109.0(3)
C15 Si8 Si4 113.4(2)
C16 Si8 Si4 114.1(2)
C14 Si8 Si4 105.62(19)
C22 C17 P1 115.1(4)
C20 C18 P1 115.1(4)
C21 C19 P1 115.3(4)

loop_
_geom_bond_atom_site_label_1
_geom_bond_atom_site_label_2
_geom_bond_distance
Ge2 Cl2 2.3192(16)
Ge2 P1 2.4421(15)
Ge2 Ge1 2.5289(8)
Ge3 Cl3 2.27(3)
Ge3 P1 2.359(7)
Ge3 Ge1 2.569(7)
Ge1 Cl1 2.2831(14)
Ge1 Si4 2.4224(14)
Ge1 Si1 2.4304(15)
P1 C19 1.816(5)
P1 C18 1.821(5)
P1 C17 1.829(5)
Si1 Si6 2.3507(19)
Si1 Si2 2.3536(18)
Si1 Si5 2.3575(19)
Si2 C2 1.884(5)
Si2 C1 1.885(5)
Si2 Si3 2.341(2)
Si3 C3 1.882(5)
Si3 C4 1.895(5)
Si3 Si4 2.354(2)
Si4 Si8 2.3580(19)
Si4 Si7 2.370(2)
Si5 C6 1.866(5)
Si5 C5 1.869(5)
Si5 C7 1.886(6)
Si6 C10 1.861(5)
Si6 C8 1.870(5)
Si6 C9 1.881(6)
Si7 C13 1.865(6)
Si7 C11 1.868(5)
Si7 C12 1.881(6)
Si8 C15 1.870(6)
Si8 C16 1.872(6)
Si8 C14 1.881(6)
C17 C22 1.514(8)
C18 C20 1.523(7)
C19 C21 1.507(9)

loop_
_geom_torsion_atom_site_label_1
_geom_torsion_atom_site_label_2
_geom_torsion_atom_site_label_3
_geom_torsion_atom_site_label_4
_geom_torsion
Cl2 Ge2 Ge1 Cl1 100.90(6)
P1 Ge2 Ge1 Cl1 6.39(6)
Cl2 Ge2 Ge1 Si4 -19.00(6)
P1 Ge2 Ge1 Si4 -113.51(6)
Cl2 Ge2 Ge1 Si1 -146.97(5)
P1 Ge2 Ge1 Si1 118.53(5)
Cl2 Ge2 Ge1 Ge3 23.9(4)
P1 Ge2 Ge1 Ge3 -70.6(4)
Cl3 Ge3 Ge1 Cl1 -121.4(6)
P1 Ge3 Ge1 Cl1 -32.5(3)
Cl3 Ge3 Ge1 Si4 132.7(6)
P1 Ge3 Ge1 Si4 -138.40(19)
Cl3 Ge3 Ge1 Si1 1.7(7)
P1 Ge3 Ge1 Si1 90.6(3)
Cl3 Ge3 Ge1 Ge2 -10.6(6)
P1 Ge3 Ge1 Ge2 78.3(4)
Cl3 Ge3 P1 C19 -179.3(6)
Ge1 Ge3 P1 C19 82.9(3)
Cl3 Ge3 P1 C18 -68.9(7)
Ge1 Ge3 P1 C18 -166.7(2)
Cl3 Ge3 P1 C17 59.8(7)
Ge1 Ge3 P1 C17 -37.9(4)
Cl3 Ge3 P1 Ge2 24.0(6)
Ge1 Ge3 P1 Ge2 -73.7(4)
Cl2 Ge2 P1 C19 -51.0(2)
Ge1 Ge2 P1 C19 48.1(2)
Cl2 Ge2 P1 C18 71.5(2)
Ge1 Ge2 P1 C18 170.57(19)
Cl2 Ge2 P1 C17 -175.1(2)
Ge1 Ge2 P1 C17 -76.0(2)
Cl2 Ge2 P1 Ge3 -22.6(4)
Ge1 Ge2 P1 Ge3 76.5(4)
Cl1 Ge1 Si1 Si6 136.45(6)
Si4 Ge1 Si1 Si6 -117.04(7)
Ge2 Ge1 Si1 Si6 17.58(7)
Ge3 Ge1 Si1 Si6 12.1(3)
Cl1 Ge1 Si1 Si2 -102.67(6)
Si4 Ge1 Si1 Si2 3.84(7)
Ge2 Ge1 Si1 Si2 138.46(5)
Ge3 Ge1 Si1 Si2 133.0(2)
Cl1 Ge1 Si1 Si5 14.37(7)
Si4 Ge1 Si1 Si5 120.88(7)
Ge2 Ge1 Si1 Si5 -104.50(6)
Ge3 Ge1 Si1 Si5 -110.0(2)
Si6 Si1 Si2 C2 25.0(2)
Si5 Si1 Si2 C2 144.2(2)
Ge1 Si1 Si2 C2 -96.4(2)
Si6 Si1 Si2 C1 -96.0(2)
Si5 Si1 Si2 C1 23.2(2)
Ge1 Si1 Si2 C1 142.6(2)
Si6 Si1 Si2 Si3 143.31(7)
Si5 Si1 Si2 Si3 -97.45(8)
Ge1 Si1 Si2 Si3 21.96(8)
C2 Si2 Si3 C3 -164.8(3)
C1 Si2 Si3 C3 -46.9(3)
Si1 Si2 Si3 C3 75.17(19)
C2 Si2 Si3 C4 -47.7(3)
C1 Si2 Si3 C4 70.2(3)
Si1 Si2 Si3 C4 -167.75(19)
C2 Si2 Si3 Si4 78.6(2)
C1 Si2 Si3 Si4 -163.52(19)
Si1 Si2 Si3 Si4 -41.47(9)
C3 Si3 Si4 Si8 45.9(2)
C4 Si3 Si4 Si8 -74.1(2)
Si2 Si3 Si4 Si8 163.36(7)
C3 Si3 Si4 Si7 165.1(2)
C4 Si3 Si4 Si7 45.1(2)
Si2 Si3 Si4 Si7 -77.43(8)
C3 Si3 Si4 Ge1 -75.6(2)
C4 Si3 Si4 Ge1 164.43(19)
Si2 Si3 Si4 Ge1 41.87(8)
Cl1 Ge1 Si4 Si3 78.10(6)
Si1 Ge1 Si4 Si3 -27.46(7)
Ge2 Ge1 Si4 Si3 -157.33(5)
Ge3 Ge1 Si4 Si3 -174.14(16)
Cl1 Ge1 Si4 Si8 -38.40(8)
Si1 Ge1 Si4 Si8 -143.96(7)
Ge2 Ge1 Si4 Si8 86.17(8)
Ge3 Ge1 Si4 Si8 69.36(17)
Cl1 Ge1 Si4 Si7 -164.17(7)
Si1 Ge1 Si4 Si7 90.26(8)
Ge2 Ge1 Si4 Si7 -39.61(8)
Ge3 Ge1 Si4 Si7 -56.42(17)
Si6 Si1 Si5 C6 -69.8(2)
Si2 Si1 Si5 C6 168.97(19)
Ge1 Si1 Si5 C6 54.5(2)
Si6 Si1 Si5 C5 169.0(2)
Si2 Si1 Si5 C5 47.7(2)
Ge1 Si1 Si5 C5 -66.7(2)
Si6 Si1 Si5 C7 50.4(2)
Si2 Si1 Si5 C7 -70.9(2)
Ge1 Si1 Si5 C7 174.7(2)
Si2 Si1 Si6 C10 -66.0(2)
Si5 Si1 Si6 C10 174.7(2)
Ge1 Si1 Si6 C10 50.6(2)
Si2 Si1 Si6 C8 173.1(2)
Si5 Si1 Si6 C8 53.8(2)
Ge1 Si1 Si6 C8 -70.3(2)
Si2 Si1 Si6 C9 53.6(2)
Si5 Si1 Si6 C9 -65.7(2)
Ge1 Si1 Si6 C9 170.2(2)
Si3 Si4 Si7 C13 -137.5(2)
Si8 Si4 Si7 C13 -18.0(2)
Ge1 Si4 Si7 C13 111.6(2)
Si3 Si4 Si7 C11 99.4(2)
Si8 Si4 Si7 C11 -141.1(2)
Ge1 Si4 Si7 C11 -11.5(2)
Si3 Si4 Si7 C12 -21.6(2)
Si8 Si4 Si7 C12 98.0(2)
Ge1 Si4 Si7 C12 -132.4(2)
Si3 Si4 Si8 C15 173.1(3)
Si7 Si4 Si8 C15 52.3(3)
Ge1 Si4 Si8 C15 -75.8(3)
Si3 Si4 Si8 C16 -63.5(3)
Si7 Si4 Si8 C16 175.7(3)
Ge1 Si4 Si8 C16 47.6(3)
Si3 Si4 Si8 C14 56.2(2)
Si7 Si4 Si8 C14 -64.6(2)
Ge1 Si4 Si8 C14 167.3(2)
C19 P1 C17 C22 168.6(4)
C18 P1 C17 C22 57.1(5)
Ge3 P1 C17 C22 -71.3(5)
Ge2 P1 C17 C22 -55.5(4)
C19 P1 C18 C20 -56.3(5)
C17 P1 C18 C20 53.8(5)
Ge3 P1 C18 C20 -163.5(5)
Ge2 P1 C18 C20 169.5(4)
C18 P1 C19 C21 -60.8(6)
C17 P1 C19 C21 -172.5(5)
Ge3 P1 C19 C21 48.8(5)
Ge2 P1 C19 C21 61.1(6)

loop_
_platon_squeeze_void_nr
_platon_squeeze_void_average_x
_platon_squeeze_void_average_y
_platon_squeeze_void_average_z
_platon_squeeze_void_volume
_platon_squeeze_void_count_electrons
_platon_squeeze_void_content
1 0.417 0.260 0.094 7 0 ' '
2 0.417 0.240 0.594 7 0 ' '
3 0.583 0.760 0.406 7 0 ' '
4 0.583 0.740 0.906 7 0 ' '
